data_4084913
loop_
_publ_author_name
'Smith, Elizabeth J.'
'Pridmore, Natalie E.'
'Whitwood, Adrian C.'
'Lynam, Jason M.'

_publ_section_title
;
 Synthesis of Phosphonium-Substituted Vinylidene Complexes from [HC\\tb
 CCH2PPh3]+: Exploring the Competition between Allene and Vinylidene
 Formation.
;
_journal_issue 24
_journal_name_full Organometallics
_journal_page_first 7260
_journal_paper_doi 10.1021/om5010429
_journal_volume 33
_journal_year 2014
_chemical_formula_moiety 'C60.85 H53.77 Br0.08 O3.85 P3 Ru, B F4, 1.02(C H2 Cl2)'
_chemical_formula_sum 'C61.87 H55.81 B Br0.08 Cl2.04 F4 O3.85 P3 Ru'
_chemical_formula_weight 1219.82
_chemical_name_systematic
;
 ?
;
_space_group_crystal_system triclinic
_space_group_IT_number 2
_space_group_name_Hall '-P 1'
_space_group_name_H-M_alt 'P -1'
_symmetry_space_group_name_Hall '-P 1'
_symmetry_space_group_name_H-M 'P -1'
_atom_sites_solution_hydrogens geom
_atom_sites_solution_primary iterative
_audit_creation_date 2014-10-13
_audit_creation_method
;
Olex2 1.2
(compiled 2014.09.19 svn.r3010 for OlexSys, GUI svn.r4874)
;
_cell_angle_alpha 94.638(4)
_cell_angle_beta 92.883(4)
_cell_angle_gamma 103.829(4)
_cell_formula_units_Z 2
_cell_length_a 11.7606(6)
_cell_length_b 15.4442(7)
_cell_length_c 17.4519(8)
_cell_measurement_reflns_used 9678
_cell_measurement_temperature 110.00(10)
_cell_measurement_theta_max 29.6980
_cell_measurement_theta_min 3.2380
_cell_volume 3059.9(3)
_computing_cell_refinement
;
CrysAlisPro, Agilent Technologies,
Version 1.171.36.24 (release 03-12-2012 CrysAlis171 .NET)
(compiled Dec  3 2012,18:21:49)
;
_computing_data_collection
;
CrysAlisPro, Agilent Technologies,
Version 1.171.36.24 (release 03-12-2012 CrysAlis171 .NET)
(compiled Dec  3 2012,18:21:49)
;
_computing_data_reduction
;
CrysAlisPro, Agilent Technologies,
Version 1.171.36.24 (release 03-12-2012 CrysAlis171 .NET)
(compiled Dec  3 2012,18:21:49)
;
_computing_molecular_graphics 'Olex2 (Dolomanov et al., 2009)'
_computing_publication_material 'Olex2 (Dolomanov et al., 2009)'
_computing_structure_refinement 'ShelXL (Sheldrick, 2008)'
_computing_structure_solution
;
Superflip (Palatinus & Chapuis, 2007;Palatinus & van der Lee, 2008;
Palatinus et al., 2012)
;
_diffrn_ambient_temperature 110.00(10)
_diffrn_detector_area_resol_mean 16.1450
_diffrn_measured_fraction_theta_full 0.997
_diffrn_measured_fraction_theta_max 0.871
_diffrn_measurement_details
;
  1 omega  -34.00   45.00   1.0000   60.0000
omega____ theta____ kappa____ phi______ frames
    -      -20.7727   77.0000  120.0000 79

  2 omega  -84.00    5.00   1.0000   60.0000
omega____ theta____ kappa____ phi______ frames
    -      -20.7727  -37.0000 -120.0000 89

  3 omega  -30.00   14.00   1.0000   60.0000
omega____ theta____ kappa____ phi______ frames
    -      -20.7727  -90.0000  -92.0000 44

  4 omega  -65.00   41.00   1.0000   60.0000
omega____ theta____ kappa____ phi______ frames
    -      -20.7727   19.0000   90.0000 106

  5 omega   35.00   63.00   1.0000   60.0000
omega____ theta____ kappa____ phi______ frames
    -       22.1789  -99.0000  150.0000 28

  6 omega   50.00   98.00   1.0000   60.0000
omega____ theta____ kappa____ phi______ frames
    -       22.1789  178.0000  -60.0000 48

  7 omega   19.00   63.00   1.0000   60.0000
omega____ theta____ kappa____ phi______ frames
    -       22.1789  -99.0000   60.0000 44
;
_diffrn_measurement_device_type 'SuperNova, Single source at offset), Eos'
_diffrn_measurement_method '\w scans'
_diffrn_orient_matrix_UB_11 0.0438704000
_diffrn_orient_matrix_UB_12 0.0171322000
_diffrn_orient_matrix_UB_13 0.0304551000
_diffrn_orient_matrix_UB_21 0.0252108000
_diffrn_orient_matrix_UB_22 0.0360237000
_diffrn_orient_matrix_UB_23 -0.0214196000
_diffrn_orient_matrix_UB_31 -0.0363008000
_diffrn_orient_matrix_UB_32 0.0258175000
_diffrn_orient_matrix_UB_33 0.0168840000
_diffrn_radiation_monochromator mirror
_diffrn_radiation_type MoK\a
_diffrn_radiation_wavelength 0.71073
_diffrn_reflns_av_R_equivalents 0.0370
_diffrn_reflns_av_unetI/netI 0.0666
_diffrn_reflns_Laue_measured_fraction_full 0.997
_diffrn_reflns_Laue_measured_fraction_max 0.871
_diffrn_reflns_limit_h_max 15
_diffrn_reflns_limit_h_min -16
_diffrn_reflns_limit_k_max 21
_diffrn_reflns_limit_k_min -17
_diffrn_reflns_limit_l_max 22
_diffrn_reflns_limit_l_min -24
_diffrn_reflns_number 28839
_diffrn_reflns_point_group_measured_fraction_full 0.997
_diffrn_reflns_point_group_measured_fraction_max 0.871
_diffrn_reflns_theta_full 25.242
_diffrn_reflns_theta_max 30.306
_diffrn_reflns_theta_min 2.847
_diffrn_source 'SuperNova (Mo) X-ray Source'
_exptl_absorpt_coefficient_mu 0.529
_exptl_absorpt_correction_T_max 0.968
_exptl_absorpt_correction_T_min 0.906
_exptl_absorpt_correction_type analytical
_exptl_absorpt_process_details
;
CrysAlisPro, Agilent Technologies,
Version 1.171.36.24 (release 03-12-2012 CrysAlis171 .NET)
(compiled Dec  3 2012,18:21:49)
Analytical numeric absorption correction using a multifaceted crystal
            model based on expressions derived by R.C. Clark & J.S. Reid.
(Clark, R. C. & Reid, J. S. (1995). Acta Cryst. A51, 887-897)
;
_exptl_crystal_colour 'clear orangish yellow'
_exptl_crystal_colour_lustre clear
_exptl_crystal_colour_modifier orangish
_exptl_crystal_colour_primary yellow
_exptl_crystal_density_diffrn 1.324
_exptl_crystal_description irregular
_exptl_crystal_F_000 1250.3
_exptl_crystal_size_max 0.3103
_exptl_crystal_size_mid 0.1944
_exptl_crystal_size_min 0.06
_refine_diff_density_max 2.866
_refine_diff_density_min -1.089
_refine_diff_density_rms 0.143
_refine_ls_extinction_method none
_refine_ls_goodness_of_fit_ref 1.088
_refine_ls_hydrogen_treatment constr
_refine_ls_matrix_type full
_refine_ls_number_parameters 749
_refine_ls_number_reflns 15989
_refine_ls_number_restraints 25
_refine_ls_restrained_S_all 1.092
_refine_ls_R_factor_all 0.0935
_refine_ls_R_factor_gt 0.0724
_refine_ls_shift/su_max 0.000
_refine_ls_shift/su_mean 0.000
_refine_ls_structure_factor_coef Fsqd
_refine_ls_weighting_details 'w=1/[\s^2^(Fo^2^)+(0.0960P)^2^+10.3335P] where P=(Fo^2^+2Fc^2^)/3'
_refine_ls_weighting_scheme calc
_refine_ls_wR_factor_gt 0.1976
_refine_ls_wR_factor_ref 0.2128
_reflns_Friedel_coverage 0.000
_reflns_number_gt 12544
_reflns_number_total 15989
_reflns_threshold_expression 'I > 2\s(I)'
_cod_data_source_file om5010429_si_002.cif
_cod_data_source_block '[4a]0.9[6a]0.1BF4.CH2Cl2'
_cod_depositor_comments 'Adding full bibliography for 4084912--4084917.cif.'
_cod_database_code 4084913
_shelxl_version_number 2013-4
_chemical_oxdiff_formula 'C63H58B1F4O4P3Ru1 Cl4'
_chemical_oxdiff_usercomment 'Lizzie ejs230'
_shelx_space_group_comment
;
The symmetry employed for this shelxl refinement is uniquely defined
by the following loop, which should always be used as a source of
symmetry information in preference to the above space-group names.
They are only intended as comments.
;
_reflns_odcompleteness_completeness 99.73
_reflns_odcompleteness_iscentric 1
_reflns_odcompleteness_theta 27.82
_olex2_refinement_description
;
1. Fixed Uiso
 At 1.2 times of:
  All C(H) groups, All C(H,H) groups
2. Restrained distances
 C62-Cl1 = C62-Cl2
 1.745 with sigma of 0.005
 C62A-Cl1A = C62A-Cl2A
 1.745 with sigma of 0.005
 C62B-Cl1B = C62B-Cl2B
 1.745 with sigma of 0.005
 C62C-Cl1C = C62C-Cl2C
 1.745 with sigma of 0.005
 Cl1-Cl2
 2.9 with sigma of 0.01
 Cl1A-Cl2A
 2.9 with sigma of 0.01
 Cl1B-Cl2B
 2.9 with sigma of 0.01
 Cl1C-Cl2C
 2.9 with sigma of 0.01
3. Uiso/Uaniso restraints and constraints
Uanis(C3) \\sim Ueq, Uanis(Br1) \\sim Ueq: with sigma of 0.005 and sigma for
terminal atoms of 0.01
Uanis(C3) = Uanis(Br1)
Uanis(Cl1) = Uanis(Cl1A)
Uanis(C62) = Uanis(C62A)
Uanis(Cl2) = Uanis(Cl2A)
Uanis(Cl2B) = Uanis(Cl2C)
Uanis(Cl1B) = Uanis(Cl1C)
Uanis(C62B) = Uanis(C62C)
4. Others
 1*[Sof(C62)+Sof(H62C)+Sof(H62D)+Sof(Cl1)+Sof(Cl2)]+1*[Sof(C62A)+Sof(H62E)+
 Sof(H62F)+Sof(Cl1A)+Sof(Cl2A)]+1*[Sof(C62B)+Sof(H62G)+Sof(H62H)+Sof(Cl1B)+
 Sof(Cl2B)]+1*[Sof(C62C)+Sof(H62A)+Sof(H62B)+Sof(Cl1C)+Sof(Cl2C)]=1 with esd of
 0.002
 Sof(Br1)=1-FVAR(1)
 Sof(C3)=Sof(C4)=Sof(H4A)=Sof(H4B)=Sof(H4C)=Sof(O3)=Sof(O4)=FVAR(1)
 Sof(C62)=Sof(H62C)=Sof(H62D)=Sof(Cl1)=Sof(Cl2)=FVAR(2)
 Sof(C62A)=Sof(H62E)=Sof(H62F)=Sof(Cl1A)=Sof(Cl2A)=FVAR(3)
 Sof(C62B)=Sof(H62G)=Sof(H62H)=Sof(Cl1B)=Sof(Cl2B)=FVAR(4)
 Sof(C62C)=Sof(H62A)=Sof(H62B)=Sof(Cl1C)=Sof(Cl2C)=FVAR(5)
5.a Secondary CH2 refined with riding coordinates:
 C5(H5A,H5B)
5.b Aromatic/amide H refined with riding coordinates:
 C7(H7)
;
_olex2_computing_structure_refinement_long 'ShelXL (Sheldrick, 2008)'
_olex2_exptl_crystal_mounting_method 'Oil on loop'
_olex2_submission_special_instructions 'No special instructions were received'

loop_
_space_group_symop_operation_xyz
'x, y, z'
'-x, -y, -z'

loop_
_atom_site_label
_atom_site_type_symbol
_atom_site_fract_x
_atom_site_fract_y
_atom_site_fract_z
_atom_site_U_iso_or_equiv
_atom_site_adp_type
_atom_site_occupancy
_atom_site_site_symmetry_order
_atom_site_calc_flag
_atom_site_refinement_flags_posn
_atom_site_refinement_flags_adp
_atom_site_refinement_flags_occupancy
_atom_site_disorder_assembly
_atom_site_disorder_group
C1 C 0.5101(4) 0.9062(3) 0.3873(3) 0.0218(8) Uani 1 1 d . . . . .
C2 C 0.5236(5) 1.0036(3) 0.3797(3) 0.0330(11) Uani 1 1 d . . . . .
H2A H 0.6012 1.0292 0.3620 0.050 Uiso 1 1 calc GR . . . .
H2B H 0.5157 1.0342 0.4298 0.050 Uiso 1 1 calc GR . . . .
H2C H 0.4627 1.0113 0.3423 0.050 Uiso 1 1 calc GR . . . .
C5 C 0.4944(3) 0.6119(3) 0.3372(2) 0.0175(7) Uani 1 1 d . . . . .
H5A H 0.5645 0.5884 0.3473 0.021 Uiso 1 1 calc R . . . .
H5B H 0.4191 0.5658 0.3331 0.021 Uiso 1 1 calc R . . . .
C6 C 0.5045(3) 0.6785(3) 0.2892(2) 0.0195(8) Uani 1 1 d . . . . .
C7 C 0.5150(4) 0.7058(3) 0.2189(3) 0.0251(9) Uani 1 1 d . . . . .
H7 H 0.5233 0.7676 0.2131 0.030 Uiso 1 1 calc R . . . .
C8 C 0.3904(4) 0.6330(3) 0.0707(3) 0.0311(10) Uani 1 1 d . . . . .
C9 C 0.3690(6) 0.7147(4) 0.0583(4) 0.0471(14) Uani 1 1 d . . . . .
H9 H 0.4200 0.7683 0.0824 0.057 Uiso 1 1 calc R . . . .
C10 C 0.2726(6) 0.7185(5) 0.0107(4) 0.0561(17) Uani 1 1 d . . . . .
H10 H 0.2592 0.7751 0.0012 0.067 Uiso 1 1 calc R . . . .
C11 C 0.1956(6) 0.6409(5) -0.0234(4) 0.0491(15) Uani 1 1 d . . . . .
H11 H 0.1289 0.6441 -0.0550 0.059 Uiso 1 1 calc R . . . .
C12 C 0.2170(5) 0.5593(4) -0.0108(3) 0.0444(14) Uani 1 1 d . . . . .
H12 H 0.1651 0.5056 -0.0340 0.053 Uiso 1 1 calc R . . . .
C13 C 0.3154(5) 0.5552(4) 0.0362(3) 0.0346(11) Uani 1 1 d . . . . .
H13 H 0.3305 0.4988 0.0443 0.041 Uiso 1 1 calc R . . . .
C14 C 0.6472(4) 0.6707(3) 0.0898(3) 0.0290(10) Uani 1 1 d . . . . .
C15 C 0.6494(5) 0.6711(3) 0.0098(3) 0.0322(10) Uani 1 1 d . . . . .
H15 H 0.5789 0.6514 -0.0224 0.039 Uiso 1 1 calc R . . . .
C16 C 0.7565(5) 0.7008(4) -0.0218(3) 0.0396(12) Uani 1 1 d . . . . .
H16 H 0.7590 0.7023 -0.0760 0.048 Uiso 1 1 calc R . . . .
C17 C 0.8595(5) 0.7283(4) 0.0255(3) 0.0419(13) Uani 1 1 d . . . . .
H17 H 0.9325 0.7467 0.0033 0.050 Uiso 1 1 calc R . . . .
C18 C 0.8566(5) 0.7289(4) 0.1041(4) 0.0451(14) Uani 1 1 d . . . . .
H18 H 0.9273 0.7489 0.1361 0.054 Uiso 1 1 calc R . . . .
C19 C 0.7506(5) 0.7005(4) 0.1368(3) 0.0395(12) Uani 1 1 d . . . . .
H19 H 0.7486 0.7014 0.1912 0.047 Uiso 1 1 calc R . . . .
C20 C 0.5040(4) 0.5204(3) 0.1607(3) 0.0244(9) Uani 1 1 d . . . . .
C21 C 0.5987(5) 0.4815(4) 0.1543(3) 0.0348(11) Uani 1 1 d . . . . .
H21 H 0.6701 0.5139 0.1366 0.042 Uiso 1 1 calc R . . . .
C22 C 0.5876(6) 0.3943(4) 0.1742(4) 0.0426(13) Uani 1 1 d . . . . .
H22 H 0.6514 0.3669 0.1689 0.051 Uiso 1 1 calc R . . . .
C23 C 0.4847(6) 0.3476(4) 0.2014(3) 0.0410(13) Uani 1 1 d . . . . .
H23 H 0.4785 0.2886 0.2156 0.049 Uiso 1 1 calc R . . . .
C24 C 0.3906(5) 0.3864(4) 0.2082(3) 0.0376(12) Uani 1 1 d . . . . .
H24 H 0.3195 0.3538 0.2262 0.045 Uiso 1 1 calc R . . . .
C25 C 0.4002(4) 0.4728(3) 0.1887(3) 0.0307(10) Uani 1 1 d . . . . .
H25 H 0.3362 0.4998 0.1943 0.037 Uiso 1 1 calc R . . . .
C26 C 0.7798(3) 0.8854(3) 0.3948(3) 0.0211(8) Uani 1 1 d . . . . .
C27 C 0.7722(4) 0.8959(3) 0.3170(3) 0.0263(9) Uani 1 1 d . . . . .
H27 H 0.7307 0.8471 0.2818 0.032 Uiso 1 1 calc R . . . .
C28 C 0.8246(4) 0.9775(3) 0.2893(3) 0.0311(10) Uani 1 1 d . . . . .
H28 H 0.8211 0.9836 0.2356 0.037 Uiso 1 1 calc R . . . .
C29 C 0.8823(4) 1.0500(3) 0.3418(3) 0.0329(11) Uani 1 1 d . . . . .
H29 H 0.9170 1.1061 0.3239 0.039 Uiso 1 1 calc R . . . .
C30 C 0.8885(4) 1.0398(3) 0.4197(3) 0.0320(11) Uani 1 1 d . . . . .
H30 H 0.9276 1.0892 0.4551 0.038 Uiso 1 1 calc R . . . .
C31 C 0.8382(4) 0.9582(3) 0.4472(3) 0.0252(9) Uani 1 1 d . . . . .
H31 H 0.8433 0.9519 0.5009 0.030 Uiso 1 1 calc R . . . .
C32 C 0.7797(3) 0.6958(3) 0.3917(3) 0.0223(8) Uani 1 1 d . . . . .
C33 C 0.8553(4) 0.7096(3) 0.3325(3) 0.0249(9) Uani 1 1 d . . . . .
H33 H 0.8766 0.7668 0.3134 0.030 Uiso 1 1 calc R . . . .
C34 C 0.8999(4) 0.6391(4) 0.3010(3) 0.0317(11) Uani 1 1 d . . . . .
H34 H 0.9489 0.6479 0.2593 0.038 Uiso 1 1 calc R . . . .
C35 C 0.8729(4) 0.5571(3) 0.3305(3) 0.0325(11) Uani 1 1 d . . . . .
H35 H 0.9034 0.5096 0.3091 0.039 Uiso 1 1 calc R . . . .
C36 C 0.8015(4) 0.5439(3) 0.3913(3) 0.0291(10) Uani 1 1 d . . . . .
H36 H 0.7845 0.4877 0.4123 0.035 Uiso 1 1 calc R . . . .
C37 C 0.7543(4) 0.6129(3) 0.4220(3) 0.0247(9) Uani 1 1 d . . . . .
H37 H 0.7048 0.6034 0.4634 0.030 Uiso 1 1 calc R . . . .
C38 C 0.7402(3) 0.7929(3) 0.5314(3) 0.0214(8) Uani 1 1 d . . . . .
C39 C 0.8370(4) 0.7668(3) 0.5642(3) 0.0260(9) Uani 1 1 d . . . . .
H39 H 0.8855 0.7415 0.5318 0.031 Uiso 1 1 calc R . . . .
C40 C 0.8623(4) 0.7776(3) 0.6425(3) 0.0296(10) Uani 1 1 d . . . . .
H40 H 0.9274 0.7589 0.6638 0.036 Uiso 1 1 calc R . . . .
C41 C 0.7925(4) 0.8162(3) 0.6912(3) 0.0319(10) Uani 1 1 d . . . . .
H41 H 0.8097 0.8236 0.7455 0.038 Uiso 1 1 calc R . . . .
C42 C 0.6986(4) 0.8431(3) 0.6591(3) 0.0307(10) Uani 1 1 d . . . . .
H42 H 0.6517 0.8701 0.6916 0.037 Uiso 1 1 calc R . . . .
C43 C 0.6718(4) 0.8313(3) 0.5802(3) 0.0255(9) Uani 1 1 d . . . . .
H43 H 0.6061 0.8496 0.5592 0.031 Uiso 1 1 calc R . . . .
C44 C 0.2182(4) 0.6978(3) 0.4676(3) 0.0203(8) Uani 1 1 d . . . . .
C45 C 0.2771(4) 0.7499(3) 0.5341(3) 0.0246(9) Uani 1 1 d . . . . .
H45 H 0.3505 0.7912 0.5307 0.030 Uiso 1 1 calc R . . . .
C46 C 0.2280(4) 0.7413(3) 0.6047(3) 0.0300(10) Uani 1 1 d . . . . .
H46 H 0.2683 0.7765 0.6495 0.036 Uiso 1 1 calc R . . . .
C47 C 0.1209(4) 0.6819(3) 0.6103(3) 0.0293(10) Uani 1 1 d . . . . .
H47 H 0.0884 0.6758 0.6589 0.035 Uiso 1 1 calc R . . . .
C48 C 0.0613(4) 0.6313(3) 0.5452(3) 0.0280(10) Uani 1 1 d . . . . .
H48 H -0.0127 0.5911 0.5491 0.034 Uiso 1 1 calc R . . . .
C49 C 0.1094(4) 0.6389(3) 0.4734(3) 0.0239(9) Uani 1 1 d . . . . .
H49 H 0.0680 0.6040 0.4288 0.029 Uiso 1 1 calc R . . . .
C50 C 0.2319(3) 0.8017(3) 0.3378(3) 0.0212(8) Uani 1 1 d . . . . .
C51 C 0.1497(4) 0.8384(3) 0.3752(3) 0.0256(9) Uani 1 1 d . . . . .
H51 H 0.1233 0.8182 0.4227 0.031 Uiso 1 1 calc R . . . .
C52 C 0.1062(4) 0.9049(3) 0.3427(3) 0.0325(11) Uani 1 1 d . . . . .
H52 H 0.0505 0.9299 0.3684 0.039 Uiso 1 1 calc R . . . .
C53 C 0.1432(5) 0.9345(4) 0.2740(3) 0.0369(12) Uani 1 1 d . . . . .
H53 H 0.1118 0.9785 0.2515 0.044 Uiso 1 1 calc R . . . .
C54 C 0.2271(4) 0.8994(4) 0.2377(3) 0.0357(11) Uani 1 1 d . . . . .
H54 H 0.2537 0.9202 0.1904 0.043 Uiso 1 1 calc R . . . .
C55 C 0.2721(4) 0.8345(3) 0.2697(3) 0.0285(10) Uani 1 1 d . . . . .
H55 H 0.3308 0.8121 0.2450 0.034 Uiso 1 1 calc R . . . .
C56 C 0.2096(3) 0.6122(3) 0.3114(3) 0.0225(8) Uani 1 1 d . . . . .
C57 C 0.1676(4) 0.6198(3) 0.2363(3) 0.0270(9) Uani 1 1 d . . . . .
H57 H 0.1772 0.6773 0.2182 0.032 Uiso 1 1 calc R . . . .
C58 C 0.1117(4) 0.5434(4) 0.1880(3) 0.0349(11) Uani 1 1 d . . . . .
H58 H 0.0850 0.5493 0.1368 0.042 Uiso 1 1 calc R . . . .
C59 C 0.0950(4) 0.4602(4) 0.2133(3) 0.0361(12) Uani 1 1 d . . . . .
H59 H 0.0541 0.4088 0.1807 0.043 Uiso 1 1 calc R . . . .
C60 C 0.1382(4) 0.4509(3) 0.2872(3) 0.0348(11) Uani 1 1 d . . . . .
H60 H 0.1286 0.3930 0.3044 0.042 Uiso 1 1 calc R . . . .
C61 C 0.1962(4) 0.5273(3) 0.3365(3) 0.0265(9) Uani 1 1 d . . . . .
H61 H 0.2260 0.5208 0.3868 0.032 Uiso 1 1 calc R . . . .
O1 O 0.5151(3) 0.85279(19) 0.32864(18) 0.0208(6) Uani 1 1 d . . . . .
O2 O 0.4953(3) 0.8729(2) 0.45131(18) 0.0210(6) Uani 1 1 d . . . . .
P1 P 0.51417(10) 0.63176(8) 0.13595(7) 0.0243(2) Uani 1 1 d . . . . .
P2 P 0.70427(9) 0.77933(7) 0.42717(7) 0.0181(2) Uani 1 1 d . . . . .
P3 P 0.28685(9) 0.71120(7) 0.37589(6) 0.0181(2) Uani 1 1 d . . . . .
Ru1 Ru 0.49604(3) 0.74163(2) 0.39254(2) 0.01679(10) Uani 1 1 d . . . . .
C3 C 0.4446(8) 0.6083(6) 0.5197(6) 0.0256(16) Uani 0.924(3) 1 d . U P A 1
C4 C 0.4834(5) 0.6047(3) 0.6000(3) 0.0278(10) Uani 0.924(3) 1 d . . P A 1
H4A H 0.4171 0.5733 0.6271 0.042 Uiso 0.924(3) 1 calc GR . P A 1
H4B H 0.5132 0.6657 0.6249 0.042 Uiso 0.924(3) 1 calc GR . P A 1
H4C H 0.5459 0.5727 0.6019 0.042 Uiso 0.924(3) 1 calc GR . P A 1
O3 O 0.4953(3) 0.6847(2) 0.49242(18) 0.0184(6) Uani 0.924(3) 1 d . . P A 1
O4 O 0.3740(3) 0.5478(2) 0.4795(2) 0.0254(7) Uani 0.924(3) 1 d . . P A 1
Br1 Br 0.4634(11) 0.6327(7) 0.5124(8) 0.0256(16) Uani 0.076(3) 1 d . U P A 2
C62C C 0.363(7) 0.978(3) 0.906(3) 0.052(5) Uani 0.103(6) 1 d D . P B 4
H62A H 0.4105 0.9774 0.9539 0.062 Uiso 0.103(6) 1 calc R . P B 4
H62B H 0.2857 0.9354 0.9078 0.062 Uiso 0.103(6) 1 calc R . P B 4
Cl1C Cl 0.341(2) 1.0857(13) 0.9008(14) 0.0331(11) Uani 0.103(6) 1 d D . P B 4
Cl2C Cl 0.433(3) 0.945(2) 0.827(3) 0.150(5) Uani 0.103(6) 1 d D . P B 4
C62 C 0.1503(7) 0.0646(4) 0.0769(6) 0.034(3) Uani 0.489(7) 1 d D . P C 1
H62C H 0.1398 0.1006 0.0338 0.041 Uiso 0.489(7) 1 calc R . P C 1
H62D H 0.0928 0.0723 0.1148 0.041 Uiso 0.489(7) 1 calc R . P C 1
Cl1 Cl 0.2920(5) 0.1052(4) 0.1206(3) 0.0367(8) Uani 0.489(7) 1 d D . P C 1
Cl2 Cl 0.1211(4) -0.04811(18) 0.0416(2) 0.0437(12) Uani 0.489(7) 1 d D . P C 1
C62A C 0.136(5) 0.060(3) 0.060(6) 0.034(3) Uani 0.072(6) 1 d D . P D 2
H62E H 0.1434 0.0694 0.0048 0.041 Uiso 0.072(6) 1 calc R . P D 2
H62F H 0.0854 0.0973 0.0810 0.041 Uiso 0.072(6) 1 calc R . P D 2
Cl1A Cl 0.275(3) 0.094(3) 0.109(3) 0.0367(8) Uani 0.072(6) 1 d D . P D 2
Cl2A Cl 0.070(3) -0.0526(13) 0.0678(17) 0.0437(12) Uani 0.072(6) 1 d D . P D 2
C62B C 0.3389(10) -0.0047(6) 0.9070(11) 0.052(5) Uani 0.356(7) 1 d D . P E 3
H62G H 0.3363 -0.0223 0.9603 0.062 Uiso 0.356(7) 1 calc R . P E 3
H62H H 0.2760 -0.0481 0.8742 0.062 Uiso 0.356(7) 1 calc R . P E 3
Cl1B Cl 0.3171(5) 0.1032(3) 0.9052(3) 0.0331(11) Uani 0.356(7) 1 d D . P E 3
Cl2B Cl 0.4753(7) -0.0058(8) 0.8726(7) 0.150(5) Uani 0.356(7) 1 d D . P E 3
B1 B 0.0475(8) 0.7970(5) 0.8425(4) 0.0496(17) Uani 1 1 d . . . . .
F1 F 0.0925(4) 0.7941(4) 0.9151(3) 0.0773(14) Uani 1 1 d . . . . .
F2 F -0.0730(4) 0.7565(3) 0.8418(3) 0.0721(12) Uani 1 1 d . . . . .
F3 F 0.0589(5) 0.8849(4) 0.8276(3) 0.0938(18) Uani 1 1 d . . . . .
F4 F 0.0903(6) 0.7550(5) 0.7864(4) 0.131(3) Uani 1 1 d . . . . .

loop_
_atom_site_aniso_label
_atom_site_aniso_U_11
_atom_site_aniso_U_22
_atom_site_aniso_U_33
_atom_site_aniso_U_23
_atom_site_aniso_U_13
_atom_site_aniso_U_12
C1 0.0148(18) 0.0169(19) 0.033(2) -0.0030(16) -0.0001(16) 0.0050(15)
C2 0.047(3) 0.016(2) 0.038(3) -0.0002(18) 0.005(2) 0.010(2)
C5 0.0143(17) 0.0140(17) 0.024(2) -0.0044(15) 0.0030(14) 0.0049(14)
C6 0.0128(17) 0.0168(18) 0.027(2) -0.0087(15) 0.0016(15) 0.0034(14)
C7 0.028(2) 0.018(2) 0.029(2) -0.0036(16) 0.0042(18) 0.0043(17)
C8 0.031(2) 0.031(3) 0.032(2) 0.000(2) 0.0035(19) 0.009(2)
C9 0.052(4) 0.032(3) 0.055(4) 0.000(3) -0.013(3) 0.010(3)
C10 0.059(4) 0.050(4) 0.062(4) 0.002(3) -0.016(3) 0.024(3)
C11 0.038(3) 0.061(4) 0.048(4) 0.000(3) -0.006(3) 0.017(3)
C12 0.037(3) 0.051(4) 0.040(3) -0.010(3) -0.003(2) 0.004(3)
C13 0.035(3) 0.035(3) 0.033(3) -0.003(2) 0.006(2) 0.010(2)
C14 0.032(2) 0.024(2) 0.030(2) -0.0038(18) 0.0096(19) 0.0043(19)
C15 0.034(3) 0.026(2) 0.033(3) -0.0042(19) 0.006(2) 0.001(2)
C16 0.043(3) 0.034(3) 0.037(3) -0.001(2) 0.013(2) -0.001(2)
C17 0.034(3) 0.045(3) 0.044(3) 0.001(3) 0.012(2) 0.004(2)
C18 0.030(3) 0.054(4) 0.048(3) 0.004(3) 0.006(2) 0.003(3)
C19 0.031(3) 0.052(3) 0.032(3) 0.001(2) 0.005(2) 0.005(2)
C20 0.029(2) 0.018(2) 0.025(2) -0.0034(16) 0.0031(17) 0.0038(17)
C21 0.032(3) 0.032(3) 0.042(3) 0.000(2) 0.009(2) 0.011(2)
C22 0.051(3) 0.033(3) 0.047(3) 0.000(2) 0.004(3) 0.017(3)
C23 0.060(4) 0.028(3) 0.036(3) 0.003(2) 0.006(3) 0.013(3)
C24 0.044(3) 0.027(2) 0.037(3) -0.003(2) 0.009(2) 0.000(2)
C25 0.032(2) 0.025(2) 0.033(2) -0.0047(19) 0.007(2) 0.0045(19)
C26 0.0117(17) 0.0139(18) 0.037(2) 0.0000(16) 0.0029(16) 0.0022(14)
C27 0.0165(19) 0.024(2) 0.037(3) -0.0020(18) 0.0021(17) 0.0039(17)
C28 0.023(2) 0.031(3) 0.038(3) 0.008(2) 0.0060(19) 0.0038(19)
C29 0.022(2) 0.019(2) 0.056(3) 0.007(2) 0.007(2) 0.0023(18)
C30 0.024(2) 0.016(2) 0.052(3) -0.005(2) 0.004(2) -0.0005(17)
C31 0.0188(19) 0.018(2) 0.037(2) -0.0025(18) 0.0016(17) 0.0033(16)
C32 0.0096(16) 0.024(2) 0.032(2) -0.0056(17) -0.0016(15) 0.0047(15)
C33 0.0144(18) 0.026(2) 0.035(2) -0.0022(18) 0.0025(16) 0.0072(17)
C34 0.020(2) 0.044(3) 0.034(3) -0.005(2) 0.0030(18) 0.017(2)
C35 0.021(2) 0.033(3) 0.045(3) -0.013(2) -0.0052(19) 0.016(2)
C36 0.018(2) 0.021(2) 0.049(3) -0.0032(19) -0.0054(19) 0.0079(17)
C37 0.0133(18) 0.022(2) 0.039(3) -0.0018(18) -0.0008(16) 0.0058(16)
C38 0.0132(17) 0.0147(18) 0.033(2) -0.0018(16) -0.0026(16) -0.0013(15)
C39 0.0166(19) 0.017(2) 0.043(3) 0.0006(18) -0.0014(18) 0.0030(16)
C40 0.024(2) 0.019(2) 0.044(3) 0.0039(19) -0.0082(19) 0.0024(17)
C41 0.033(2) 0.025(2) 0.034(3) 0.0019(19) -0.006(2) 0.001(2)
C42 0.029(2) 0.025(2) 0.035(3) -0.0050(19) -0.0013(19) 0.0053(19)
C43 0.0188(19) 0.023(2) 0.034(2) -0.0058(18) -0.0028(17) 0.0068(17)
C44 0.0159(18) 0.0178(19) 0.027(2) 0.0000(16) 0.0031(15) 0.0046(15)
C45 0.0168(19) 0.021(2) 0.033(2) -0.0056(17) -0.0006(17) 0.0021(16)
C46 0.027(2) 0.035(3) 0.030(2) -0.0030(19) 0.0025(18) 0.013(2)
C47 0.029(2) 0.035(3) 0.030(2) 0.0057(19) 0.0102(19) 0.017(2)
C48 0.019(2) 0.032(2) 0.036(3) 0.008(2) 0.0080(18) 0.0091(18)
C49 0.0145(18) 0.025(2) 0.032(2) 0.0018(18) 0.0038(16) 0.0055(16)
C50 0.0132(17) 0.0147(18) 0.034(2) -0.0027(16) -0.0011(16) 0.0022(15)
C51 0.020(2) 0.018(2) 0.038(3) -0.0020(18) 0.0018(17) 0.0049(16)
C52 0.023(2) 0.020(2) 0.054(3) -0.004(2) 0.000(2) 0.0075(18)
C53 0.031(3) 0.025(2) 0.055(3) 0.006(2) -0.005(2) 0.008(2)
C54 0.027(2) 0.034(3) 0.043(3) 0.011(2) -0.002(2) 0.001(2)
C55 0.021(2) 0.032(2) 0.032(2) 0.0022(19) 0.0013(17) 0.0048(18)
C56 0.0099(16) 0.023(2) 0.032(2) -0.0060(17) 0.0049(15) 0.0019(15)
C57 0.019(2) 0.030(2) 0.031(2) -0.0048(18) 0.0030(17) 0.0055(18)
C58 0.025(2) 0.044(3) 0.033(3) -0.010(2) 0.0009(19) 0.007(2)
C59 0.022(2) 0.036(3) 0.042(3) -0.016(2) 0.005(2) -0.001(2)
C60 0.022(2) 0.024(2) 0.054(3) -0.005(2) 0.013(2) -0.0027(19)
C61 0.0164(19) 0.022(2) 0.039(3) -0.0030(18) 0.0063(17) 0.0009(16)
O1 0.0173(13) 0.0147(13) 0.0299(16) -0.0025(11) 0.0038(12) 0.0042(11)
O2 0.0165(13) 0.0187(14) 0.0287(16) -0.0030(12) 0.0028(11) 0.0075(11)
P1 0.0254(5) 0.0224(5) 0.0244(6) -0.0024(4) 0.0062(4) 0.0053(5)
P2 0.0116(4) 0.0125(5) 0.0300(6) -0.0012(4) 0.0023(4) 0.0033(4)
P3 0.0115(4) 0.0153(5) 0.0270(5) -0.0020(4) 0.0021(4) 0.0035(4)
Ru1 0.01152(15) 0.01356(16) 0.02490(18) -0.00307(11) 0.00236(11) 0.00372(11)
C3 0.023(3) 0.019(4) 0.041(2) 0.014(3) 0.014(2) 0.010(3)
C4 0.031(3) 0.020(2) 0.028(3) 0.0020(19) -0.001(2) -0.001(2)
O3 0.0168(14) 0.0161(15) 0.0214(16) -0.0010(12) 0.0024(12) 0.0029(12)
O4 0.0240(17) 0.0192(16) 0.0276(18) -0.0023(13) 0.0010(14) -0.0036(13)
Br1 0.023(3) 0.019(4) 0.041(2) 0.014(3) 0.014(2) 0.010(3)
C62C 0.039(10) 0.068(12) 0.058(9) 0.025(9) -0.006(7) 0.027(8)
Cl1C 0.053(3) 0.015(2) 0.0278(15) -0.0035(15) 0.0013(17) 0.0048(15)
Cl2C 0.053(4) 0.198(12) 0.183(11) -0.074(8) 0.022(5) 0.029(5)
C62 0.049(6) 0.020(4) 0.024(7) -0.003(4) -0.017(4) -0.002(4)
Cl1 0.046(2) 0.0341(19) 0.022(2) -0.0044(14) -0.0096(14) -0.0003(13)
Cl2 0.059(3) 0.0239(12) 0.0417(19) -0.0058(11) -0.0240(18) 0.0062(14)
C62A 0.049(6) 0.020(4) 0.024(7) -0.003(4) -0.017(4) -0.002(4)
Cl1A 0.046(2) 0.0341(19) 0.022(2) -0.0044(14) -0.0096(14) -0.0003(13)
Cl2A 0.059(3) 0.0239(12) 0.0417(19) -0.0058(11) -0.0240(18) 0.0062(14)
C62B 0.039(10) 0.068(12) 0.058(9) 0.025(9) -0.006(7) 0.027(8)
Cl1B 0.053(3) 0.015(2) 0.0278(15) -0.0035(15) 0.0013(17) 0.0048(15)
Cl2B 0.053(4) 0.198(12) 0.183(11) -0.074(8) 0.022(5) 0.029(5)
B1 0.064(5) 0.045(4) 0.033(3) 0.004(3) -0.001(3) -0.001(3)
F1 0.073(3) 0.108(4) 0.056(3) 0.019(3) -0.010(2) 0.031(3)
F2 0.060(3) 0.069(3) 0.078(3) 0.012(2) -0.001(2) -0.001(2)
F3 0.114(4) 0.065(3) 0.090(4) 0.037(3) 0.001(3) -0.012(3)
F4 0.123(5) 0.144(6) 0.101(5) -0.047(4) 0.063(4) -0.005(4)

loop_
_atom_type_symbol
_atom_type_description
_atom_type_scat_dispersion_real
_atom_type_scat_dispersion_imag
_atom_type_scat_source
C C 0.0033 0.0016 'International Tables Vol C Tables 4.2.6.8 and 6.1.1.4'
H H 0.0000 0.0000 'International Tables Vol C Tables 4.2.6.8 and 6.1.1.4'
B B 0.0013 0.0007 'International Tables Vol C Tables 4.2.6.8 and 6.1.1.4'
Br Br -0.2901 2.4595 'International Tables Vol C Tables 4.2.6.8 and 6.1.1.4'
Cl Cl 0.1484 0.1585 'International Tables Vol C Tables 4.2.6.8 and 6.1.1.4'
F F 0.0171 0.0103 'International Tables Vol C Tables 4.2.6.8 and 6.1.1.4'
O O 0.0106 0.0060 'International Tables Vol C Tables 4.2.6.8 and 6.1.1.4'
P P 0.1023 0.0942 'International Tables Vol C Tables 4.2.6.8 and 6.1.1.4'
Ru Ru -1.2594 0.8363 'International Tables Vol C Tables 4.2.6.8 and 6.1.1.4'

loop_
_exptl_crystal_face_index_h
_exptl_crystal_face_index_k
_exptl_crystal_face_index_l
_exptl_crystal_face_perp_dist
_exptl_oxdiff_crystal_face_indexfrac_h
_exptl_oxdiff_crystal_face_indexfrac_k
_exptl_oxdiff_crystal_face_indexfrac_l
_exptl_oxdiff_crystal_face_x
_exptl_oxdiff_crystal_face_y
_exptl_oxdiff_crystal_face_z
0 0 -3 0.0245 0.0031 -0.0035 -2.9859 -0.0909 0.0639 -0.0506
0 0 3 0.0355 -0.0031 0.0035 2.9859 0.0909 -0.0639 0.0506
0 -2 -1 0.0737 0.0018 -1.9938 -0.9974 -0.0645 -0.0504 -0.0684
-2 0 0 0.1565 -1.9939 0.0019 -0.0035 -0.0875 -0.0501 0.0724
2 0 0 0.1205 1.9939 -0.0019 0.0035 0.0875 0.0501 -0.0724
-1 3 -1 0.0791 -0.9970 2.9888 -0.9939 -0.0228 0.1038 0.0966
0 2 0 0.0894 -0.0008 1.9927 0.0021 0.0342 0.0717 0.0515
1 -2 -1 0.1220 0.9987 -1.9948 -0.9957 -0.0207 -0.0254 -0.1046
-1 -2 -1 0.0983 -0.9951 -1.9929 -0.9992 -0.1082 -0.0755 -0.0322

loop_
_geom_angle_atom_site_label_1
_geom_angle_atom_site_label_2
_geom_angle_atom_site_label_3
_geom_angle
C2 C1 Ru1 176.1(3)
O1 C1 C2 120.4(4)
O1 C1 Ru1 56.2(2)
O2 C1 C2 122.5(4)
O2 C1 O1 117.1(4)
O2 C1 Ru1 60.9(2)
C1 C2 H2A 109.5
C1 C2 H2B 109.5
C1 C2 H2C 109.5
H2A C2 H2B 109.5
H2A C2 H2C 109.5
H2B C2 H2C 109.5
H5A C5 H5B 114.3
C6 C5 H5A 117.2
C6 C5 H5B 117.2
C6 C5 Ru1 64.9(2)
Ru1 C5 H5A 117.2
Ru1 C5 H5B 117.2
C5 C6 Ru1 76.8(3)
C7 C6 C5 150.1(4)
C7 C6 Ru1 133.1(3)
C6 C7 H7 118.6
C6 C7 P1 122.7(3)
P1 C7 H7 118.6
C9 C8 C13 119.9(5)
C9 C8 P1 117.9(4)
C13 C8 P1 122.2(4)
C8 C9 H9 120.1
C8 C9 C10 119.8(6)
C10 C9 H9 120.1
C9 C10 H10 119.5
C11 C10 C9 120.9(6)
C11 C10 H10 119.5
C10 C11 H11 120.4
C12 C11 C10 119.2(6)
C12 C11 H11 120.4
C11 C12 H12 120.0
C11 C12 C13 120.1(6)
C13 C12 H12 120.0
C8 C13 C12 120.1(5)
C8 C13 H13 119.9
C12 C13 H13 119.9
C15 C14 P1 122.3(4)
C19 C14 C15 120.3(5)
C19 C14 P1 117.4(4)
C14 C15 H15 120.5
C16 C15 C14 119.0(5)
C16 C15 H15 120.5
C15 C16 H16 119.8
C17 C16 C15 120.3(5)
C17 C16 H16 119.8
C16 C17 H17 119.8
C18 C17 C16 120.4(5)
C18 C17 H17 119.8
C17 C18 H18 119.9
C17 C18 C19 120.1(6)
C19 C18 H18 119.9
C14 C19 H19 120.1
C18 C19 C14 119.9(5)
C18 C19 H19 120.1
C21 C20 C25 119.8(4)
C21 C20 P1 120.8(4)
C25 C20 P1 119.3(4)
C20 C21 H21 120.3
C20 C21 C22 119.3(5)
C22 C21 H21 120.3
C21 C22 H22 119.7
C23 C22 C21 120.5(5)
C23 C22 H22 119.7
C22 C23 H23 119.9
C22 C23 C24 120.2(5)
C24 C23 H23 119.9
C23 C24 H24 120.0
C25 C24 C23 119.9(5)
C25 C24 H24 120.0
C20 C25 H25 119.9
C24 C25 C20 120.2(5)
C24 C25 H25 119.9
C27 C26 C31 119.6(4)
C27 C26 P2 118.6(3)
C31 C26 P2 121.7(4)
C26 C27 H27 119.5
C26 C27 C28 121.0(4)
C28 C27 H27 119.5
C27 C28 H28 120.4
C27 C28 C29 119.1(5)
C29 C28 H28 120.4
C28 C29 H29 120.1
C30 C29 C28 119.9(4)
C30 C29 H29 120.1
C29 C30 H30 119.5
C29 C30 C31 121.0(5)
C31 C30 H30 119.5
C26 C31 H31 120.3
C30 C31 C26 119.4(5)
C30 C31 H31 120.3
C33 C32 C37 119.4(4)
C33 C32 P2 122.4(3)
C37 C32 P2 118.1(3)
C32 C33 H33 120.0
C32 C33 C34 120.0(4)
C34 C33 H33 120.0
C33 C34 H34 119.9
C35 C34 C33 120.2(4)
C35 C34 H34 119.9
C34 C35 H35 119.9
C34 C35 C36 120.1(4)
C36 C35 H35 119.9
C35 C36 H36 119.9
C35 C36 C37 120.2(5)
C37 C36 H36 119.9
C32 C37 C36 120.1(4)
C32 C37 H37 120.0
C36 C37 H37 120.0
C39 C38 P2 121.8(3)
C43 C38 C39 118.4(4)
C43 C38 P2 119.8(3)
C38 C39 H39 119.6
C40 C39 C38 120.9(4)
C40 C39 H39 119.6
C39 C40 H40 119.8
C39 C40 C41 120.3(4)
C41 C40 H40 119.8
C40 C41 H41 120.5
C42 C41 C40 119.0(5)
C42 C41 H41 120.5
C41 C42 H42 119.5
C41 C42 C43 120.9(5)
C43 C42 H42 119.5
C38 C43 H43 119.7
C42 C43 C38 120.6(4)
C42 C43 H43 119.7
C45 C44 P3 118.5(3)
C49 C44 C45 119.1(4)
C49 C44 P3 122.5(3)
C44 C45 H45 120.0
C46 C45 C44 120.1(4)
C46 C45 H45 120.0
C45 C46 H46 119.7
C47 C46 C45 120.5(5)
C47 C46 H46 119.7
C46 C47 H47 120.0
C48 C47 C46 120.0(4)
C48 C47 H47 120.0
C47 C48 H48 119.8
C47 C48 C49 120.4(4)
C49 C48 H48 119.8
C44 C49 C48 119.9(4)
C44 C49 H49 120.0
C48 C49 H49 120.0
C51 C50 P3 121.7(4)
C55 C50 C51 118.9(4)
C55 C50 P3 119.4(3)
C50 C51 H51 120.0
C50 C51 C52 120.0(5)
C52 C51 H51 120.0
C51 C52 H52 119.7
C53 C52 C51 120.6(5)
C53 C52 H52 119.7
C52 C53 H53 120.3
C52 C53 C54 119.4(5)
C54 C53 H53 120.3
C53 C54 H54 119.7
C55 C54 C53 120.6(5)
C55 C54 H54 119.7
C50 C55 H55 119.8
C54 C55 C50 120.4(5)
C54 C55 H55 119.8
C57 C56 P3 121.5(4)
C61 C56 C57 119.0(4)
C61 C56 P3 119.4(4)
C56 C57 H57 119.8
C58 C57 C56 120.4(5)
C58 C57 H57 119.8
C57 C58 H58 119.6
C59 C58 C57 120.8(5)
C59 C58 H58 119.6
C58 C59 H59 120.1
C58 C59 C60 119.8(5)
C60 C59 H59 120.1
C59 C60 H60 119.9
C59 C60 C61 120.2(5)
C61 C60 H60 119.9
C56 C61 C60 119.8(5)
C56 C61 H61 120.1
C60 C61 H61 120.1
C1 O1 Ru1 93.4(3)
C1 O2 Ru1 88.8(2)
C7 P1 C8 108.9(2)
C7 P1 C14 108.4(2)
C7 P1 C20 111.0(2)
C14 P1 C8 109.1(2)
C20 P1 C8 109.6(2)
C20 P1 C14 109.7(2)
C26 P2 C32 107.1(2)
C26 P2 C38 104.3(2)
C26 P2 Ru1 112.80(14)
C32 P2 C38 103.9(2)
C32 P2 Ru1 114.53(14)
C38 P2 Ru1 113.25(13)
C44 P3 C56 105.2(2)
C44 P3 Ru1 112.10(14)
C50 P3 C44 103.09(19)
C50 P3 C56 103.0(2)
C50 P3 Ru1 114.19(14)
C56 P3 Ru1 117.75(13)
C1 Ru1 Br1 132.3(3)
C5 Ru1 C1 150.93(15)
C5 Ru1 O2 178.64(13)
C5 Ru1 P2 93.98(11)
C5 Ru1 P3 91.27(11)
C5 Ru1 Br1 76.8(3)
C6 Ru1 C1 112.66(16)
C6 Ru1 C5 38.28(16)
C6 Ru1 O1 82.30(15)
C6 Ru1 O2 142.92(15)
C6 Ru1 P2 96.02(11)
C6 Ru1 P3 91.66(11)
C6 Ru1 O3 124.32(15)
C6 Ru1 Br1 115.0(3)
O1 Ru1 C1 30.36(13)
O1 Ru1 C5 120.57(14)
O1 Ru1 O2 60.65(11)
O1 Ru1 P2 90.71(8)
O1 Ru1 P3 91.55(8)
O1 Ru1 Br1 162.6(3)
O2 Ru1 C1 30.29(13)
O2 Ru1 P2 86.54(8)
O2 Ru1 P3 88.08(8)
O2 Ru1 Br1 102.0(3)
P2 Ru1 C1 88.06(10)
P2 Ru1 Br1 89.0(3)
P3 Ru1 C1 90.14(10)
P3 Ru1 P2 172.22(4)
P3 Ru1 Br1 86.6(3)
O3 Ru1 C1 122.67(14)
O3 Ru1 C5 86.19(14)
O3 Ru1 O1 152.56(13)
O3 Ru1 O2 92.66(12)
O3 Ru1 P2 80.72(9)
O3 Ru1 P3 93.93(9)
O3 C3 C4 112.8(7)
O4 C3 C4 125.3(6)
O4 C3 O3 121.9(8)
C3 C4 H4A 109.5
C3 C4 H4B 109.5
C3 C4 H4C 109.5
H4A C4 H4B 109.5
H4A C4 H4C 109.5
H4B C4 H4C 109.5
C3 O3 Ru1 138.4(5)
H62A C62C H62B 107.9
Cl1C C62C H62A 109.2
Cl1C C62C H62B 109.2
Cl2C C62C H62A 109.2
Cl2C C62C H62B 109.2
Cl2C C62C Cl1C 112.3(7)
H62C C62 H62D 107.8
Cl1 C62 H62C 109.0
Cl1 C62 H62D 109.0
Cl1 C62 Cl2 112.9(4)
Cl2 C62 H62C 109.0
Cl2 C62 H62D 109.0
H62E C62A H62F 107.9
Cl1A C62A H62E 109.1
Cl1A C62A H62F 109.1
Cl1A C62A Cl2A 112.4(7)
Cl2A C62A H62E 109.1
Cl2A C62A H62F 109.1
H62G C62B H62H 108.3
Cl1B C62B H62G 109.9
Cl1B C62B H62H 109.9
Cl2B C62B H62G 109.9
Cl2B C62B H62H 109.9
Cl2B C62B Cl1B 108.8(5)
F1 B1 F2 105.8(6)
F1 B1 F3 109.7(6)
F3 B1 F2 107.6(7)
F4 B1 F1 116.6(8)
F4 B1 F2 107.6(7)
F4 B1 F3 109.1(7)

loop_
_geom_bond_atom_site_label_1
_geom_bond_atom_site_label_2
_geom_bond_distance
C1 C2 1.492(6)
C1 O1 1.274(5)
C1 O2 1.270(5)
C1 Ru1 2.516(4)
C2 H2A 0.9800
C2 H2B 0.9800
C2 H2C 0.9800
C5 H5A 0.9900
C5 H5B 0.9900
C5 C6 1.367(6)
C5 Ru1 2.148(4)
C6 C7 1.330(6)
C6 Ru1 1.999(4)
C7 H7 0.9500
C7 P1 1.769(5)
C8 C9 1.376(8)
C8 C13 1.382(8)
C8 P1 1.807(5)
C9 H9 0.9500
C9 C10 1.387(9)
C10 H10 0.9500
C10 C11 1.386(10)
C11 H11 0.9500
C11 C12 1.376(9)
C12 H12 0.9500
C12 C13 1.400(8)
C13 H13 0.9500
C14 C15 1.399(7)
C14 C19 1.390(8)
C14 P1 1.793(5)
C15 H15 0.9500
C15 C16 1.391(7)
C16 H16 0.9500
C16 C17 1.388(9)
C17 H17 0.9500
C17 C18 1.374(8)
C18 H18 0.9500
C18 C19 1.387(8)
C19 H19 0.9500
C20 C21 1.392(7)
C20 C25 1.399(7)
C20 P1 1.784(5)
C21 H21 0.9500
C21 C22 1.395(8)
C22 H22 0.9500
C22 C23 1.381(9)
C23 H23 0.9500
C23 C24 1.385(8)
C24 H24 0.9500
C24 C25 1.383(7)
C25 H25 0.9500
C26 C27 1.382(7)
C26 C31 1.405(6)
C26 P2 1.815(4)
C27 H27 0.9500
C27 C28 1.399(7)
C28 H28 0.9500
C28 C29 1.401(8)
C29 H29 0.9500
C29 C30 1.382(8)
C30 H30 0.9500
C30 C31 1.391(6)
C31 H31 0.9500
C32 C33 1.394(6)
C32 C37 1.396(6)
C32 P2 1.819(4)
C33 H33 0.9500
C33 C34 1.403(6)
C34 H34 0.9500
C34 C35 1.378(8)
C35 H35 0.9500
C35 C36 1.385(7)
C36 H36 0.9500
C36 C37 1.397(6)
C37 H37 0.9500
C38 C39 1.406(6)
C38 C43 1.394(6)
C38 P2 1.830(5)
C39 H39 0.9500
C39 C40 1.371(7)
C40 H40 0.9500
C40 C41 1.406(7)
C41 H41 0.9500
C41 C42 1.379(7)
C42 H42 0.9500
C42 C43 1.385(7)
C43 H43 0.9500
C44 C45 1.406(6)
C44 C49 1.395(6)
C44 P3 1.832(4)
C45 H45 0.9500
C45 C46 1.391(7)
C46 H46 0.9500
C46 C47 1.382(7)
C47 H47 0.9500
C47 C48 1.380(7)
C48 H48 0.9500
C48 C49 1.402(6)
C49 H49 0.9500
C50 C51 1.396(6)
C50 C55 1.390(7)
C50 P3 1.830(4)
C51 H51 0.9500
C51 C52 1.398(7)
C52 H52 0.9500
C52 C53 1.371(8)
C53 H53 0.9500
C53 C54 1.390(8)
C54 H54 0.9500
C54 C55 1.384(7)
C55 H55 0.9500
C56 C57 1.401(7)
C56 C61 1.392(6)
C56 P3 1.840(5)
C57 H57 0.9500
C57 C58 1.396(7)
C58 H58 0.9500
C58 C59 1.366(8)
C59 H59 0.9500
C59 C60 1.392(8)
C60 H60 0.9500
C60 C61 1.410(7)
C61 H61 0.9500
O1 Ru1 2.096(3)
O2 Ru1 2.200(3)
P2 Ru1 2.4112(10)
P3 Ru1 2.3898(10)
Ru1 O3 2.015(3)
Ru1 Br1 2.774(11)
C3 C4 1.462(11)
C3 O3 1.325(8)
C3 O4 1.233(10)
C4 H4A 0.9800
C4 H4B 0.9800
C4 H4C 0.9800
C62C H62A 0.9900
C62C H62B 0.9900
C62C Cl1C 1.745(5)
C62C Cl2C 1.744(5)
C62 H62C 0.9900
C62 H62D 0.9900
C62 Cl1 1.745(5)
C62 Cl2 1.746(5)
C62A H62E 0.9900
C62A H62F 0.9900
C62A Cl1A 1.745(5)
C62A Cl2A 1.745(5)
C62B H62G 0.9900
C62B H62H 0.9900
C62B Cl1B 1.748(5)
C62B Cl2B 1.744(5)
B1 F1 1.357(8)
B1 F2 1.405(9)
B1 F3 1.380(9)
B1 F4 1.318(10)

loop_
_geom_torsion_atom_site_label_1
_geom_torsion_atom_site_label_2
_geom_torsion_atom_site_label_3
_geom_torsion_atom_site_label_4
_geom_torsion
C2 C1 O1 Ru1 177.8(4)
C2 C1 O2 Ru1 -177.8(4)
C5 C6 C7 P1 3.0(10)
C6 C7 P1 C8 118.3(4)
C6 C7 P1 C14 -123.1(4)
C6 C7 P1 C20 -2.5(5)
C8 C9 C10 C11 1.6(11)
C9 C8 C13 C12 -0.5(8)
C9 C8 P1 C7 44.4(5)
C9 C8 P1 C14 -73.7(5)
C9 C8 P1 C20 166.1(5)
C9 C10 C11 C12 -1.4(11)
C10 C11 C12 C13 0.3(10)
C11 C12 C13 C8 0.7(8)
C13 C8 C9 C10 -0.6(9)
C13 C8 P1 C7 -132.7(4)
C13 C8 P1 C14 109.1(4)
C13 C8 P1 C20 -11.1(5)
C14 C15 C16 C17 1.0(8)
C15 C14 C19 C18 -1.4(9)
C15 C14 P1 C7 -138.1(4)
C15 C14 P1 C8 -19.7(5)
C15 C14 P1 C20 100.4(4)
C15 C16 C17 C18 -1.9(9)
C16 C17 C18 C19 1.2(10)
C17 C18 C19 C14 0.4(10)
C19 C14 C15 C16 0.7(8)
C19 C14 P1 C7 42.3(5)
C19 C14 P1 C8 160.8(4)
C19 C14 P1 C20 -79.1(5)
C20 C21 C22 C23 -1.3(9)
C21 C20 C25 C24 -1.5(7)
C21 C20 P1 C7 -110.4(4)
C21 C20 P1 C8 129.2(4)
C21 C20 P1 C14 9.4(5)
C21 C22 C23 C24 1.0(9)
C22 C23 C24 C25 -1.0(9)
C23 C24 C25 C20 1.2(8)
C25 C20 C21 C22 1.6(8)
C25 C20 P1 C7 68.0(4)
C25 C20 P1 C8 -52.3(4)
C25 C20 P1 C14 -172.1(4)
C26 C27 C28 C29 -2.1(7)
C27 C26 C31 C30 -0.6(6)
C27 C26 P2 C32 68.7(4)
C27 C26 P2 C38 178.5(3)
C27 C26 P2 Ru1 -58.2(3)
C27 C28 C29 C30 1.1(7)
C28 C29 C30 C31 0.0(7)
C29 C30 C31 C26 -0.3(7)
C31 C26 C27 C28 1.8(6)
C31 C26 P2 C32 -115.9(4)
C31 C26 P2 C38 -6.1(4)
C31 C26 P2 Ru1 117.2(3)
C32 C33 C34 C35 -2.5(7)
C33 C32 C37 C36 -1.9(6)
C33 C32 P2 C26 -17.4(4)
C33 C32 P2 C38 -127.4(4)
C33 C32 P2 Ru1 108.5(4)
C33 C34 C35 C36 0.0(7)
C34 C35 C36 C37 1.5(7)
C35 C36 C37 C32 -0.5(7)
C37 C32 C33 C34 3.4(7)
C37 C32 P2 C26 166.9(3)
C37 C32 P2 C38 56.8(4)
C37 C32 P2 Ru1 -67.2(4)
C38 C39 C40 C41 -0.9(7)
C39 C38 C43 C42 -0.3(7)
C39 C38 P2 C26 -92.4(4)
C39 C38 P2 C32 19.8(4)
C39 C38 P2 Ru1 144.7(3)
C39 C40 C41 C42 -0.2(7)
C40 C41 C42 C43 1.0(7)
C41 C42 C43 C38 -0.8(7)
C43 C38 C39 C40 1.1(6)
C43 C38 P2 C26 86.5(4)
C43 C38 P2 C32 -161.4(4)
C43 C38 P2 Ru1 -36.5(4)
C44 C45 C46 C47 -0.3(7)
C45 C44 C49 C48 -1.1(6)
C45 C44 P3 C50 -88.7(4)
C45 C44 P3 C56 163.7(3)
C45 C44 P3 Ru1 34.6(4)
C45 C46 C47 C48 -0.7(7)
C46 C47 C48 C49 0.9(7)
C47 C48 C49 C44 0.1(7)
C49 C44 C45 C46 1.2(6)
C49 C44 P3 C50 90.4(4)
C49 C44 P3 C56 -17.2(4)
C49 C44 P3 Ru1 -146.4(3)
C50 C51 C52 C53 0.2(7)
C51 C50 C55 C54 -3.1(7)
C51 C50 P3 C44 -4.5(4)
C51 C50 P3 C56 104.8(4)
C51 C50 P3 Ru1 -126.3(3)
C51 C52 C53 C54 -1.7(8)
C52 C53 C54 C55 0.8(8)
C53 C54 C55 C50 1.6(8)
C55 C50 C51 C52 2.1(7)
C55 C50 P3 C44 176.0(4)
C55 C50 P3 C56 -74.7(4)
C55 C50 P3 Ru1 54.1(4)
C56 C57 C58 C59 1.2(7)
C57 C56 C61 C60 -1.7(6)
C57 C56 P3 C44 132.4(3)
C57 C56 P3 C50 24.7(4)
C57 C56 P3 Ru1 -101.9(3)
C57 C58 C59 C60 -2.6(7)
C58 C59 C60 C61 1.8(7)
C59 C60 C61 C56 0.4(7)
C61 C56 C57 C58 0.9(6)
C61 C56 P3 C44 -50.0(4)
C61 C56 P3 C50 -157.7(3)
C61 C56 P3 Ru1 75.6(3)
O1 C1 O2 Ru1 1.1(4)
O2 C1 O1 Ru1 -1.2(4)
P1 C8 C9 C10 -177.9(5)
P1 C8 C13 C12 176.6(4)
P1 C14 C15 C16 -178.8(4)
P1 C14 C19 C18 178.1(5)
P1 C20 C21 C22 -180.0(4)
P1 C20 C25 C24 180.0(4)
P2 C26 C27 C28 177.3(3)
P2 C26 C31 C30 -176.0(3)
P2 C32 C33 C34 -172.2(4)
P2 C32 C37 C36 173.9(3)
P2 C38 C39 C40 180.0(3)
P2 C38 C43 C42 -179.2(4)
P3 C44 C45 C46 -179.7(3)
P3 C44 C49 C48 179.9(3)
P3 C50 C51 C52 -177.4(4)
P3 C50 C55 C54 176.5(4)
P3 C56 C57 C58 178.5(3)
P3 C56 C61 C60 -179.3(3)
Ru1 C5 C6 C7 179.8(8)
Ru1 C6 C7 P1 -177.3(2)
C4 C3 O3 Ru1 178.1(3)
O4 C3 O3 Ru1 -0.8(14)
